data_4318007
loop_
_publ_author_name
'P. Gall'
'N. Barrier'
'R. Gautier'
'P. Gougeon'

_publ_section_title
;
 Synthesis, Structural Trends, and Physical and Electronic Properties of
 the Reduced Molybdenum Oxides R4Mo4O11 (R = Nd-Tm and Y) Containing
 Infinite Chains of Trans-Edge-Shared Octahedral Clusters
;
_journal_name_full 'Inorganic Chemistry'
_journal_page_first 2879
_journal_page_last 2885
_journal_paper_doi 10.1021/ic011000i
_journal_volume 41
_journal_year 2002
_chemical_formula_sum 'Mo4 O11 Tm4'
_chemical_formula_weight 1235.48
_chemical_name_systematic
;
  ?
;
_space_group_IT_number 55
_symmetry_cell_setting orthorhombic
_symmetry_space_group_name_Hall '-P 2 2ab'
_symmetry_space_group_name_H-M 'P b a m'
_atom_sites_solution_hydrogens geom
_atom_sites_solution_primary direct
_atom_sites_solution_secondary difmap
_audit_creation_method SHELXL-97
_cell_angle_alpha 90.00
_cell_angle_beta 90.00
_cell_angle_gamma 90.00
_cell_formula_units_Z 4
_cell_length_a 10.5874(6)
_cell_length_b 15.7134(12)
_cell_length_c 5.6282(2)
_cell_measurement_temperature 293(2)
_cell_volume 936.33(10)
_computing_structure_refinement 'SHELXL-97 (Sheldrick, 1997)'
_diffrn_ambient_temperature 293(2)
_diffrn_measured_fraction_theta_full 0.957
_diffrn_measured_fraction_theta_max 0.957
_diffrn_radiation_monochromator graphite
_diffrn_radiation_source 'fine-focus sealed tube'
_diffrn_radiation_type MoK\a
_diffrn_radiation_wavelength 0.71070
_diffrn_reflns_av_R_equivalents 0.0000
_diffrn_reflns_av_sigmaI/netI 0.0272
_diffrn_reflns_limit_h_max 21
_diffrn_reflns_limit_h_min 0
_diffrn_reflns_limit_k_max 31
_diffrn_reflns_limit_k_min 0
_diffrn_reflns_limit_l_max 11
_diffrn_reflns_limit_l_min 0
_diffrn_reflns_number 3937
_diffrn_reflns_theta_full 44.96
_diffrn_reflns_theta_max 44.96
_diffrn_reflns_theta_min 2.32
_exptl_absorpt_coefficient_mu 42.702
_exptl_crystal_density_diffrn 8.764
_exptl_crystal_density_method 'not measured'
_exptl_crystal_F_000 2128
_refine_diff_density_max 4.515
_refine_diff_density_min -4.915
_refine_diff_density_rms 0.673
_refine_ls_extinction_coef 0.00298(7)
_refine_ls_extinction_expression Fc^*^=kFc[1+0.001xFc^2^\l^3^/sin(2\q)]^-1/4^
_refine_ls_extinction_method SHELXL
_refine_ls_goodness_of_fit_ref 1.136
_refine_ls_hydrogen_treatment mixed
_refine_ls_matrix_type full
_refine_ls_number_parameters 103
_refine_ls_number_reflns 3937
_refine_ls_number_restraints 0
_refine_ls_restrained_S_all 1.136
_refine_ls_R_factor_all 0.0370
_refine_ls_R_factor_gt 0.0258
_refine_ls_shift/su_max 0.001
_refine_ls_shift/su_mean 0.000
_refine_ls_structure_factor_coef Fsqd
_refine_ls_weighting_details 'calc w=1/[\s^2^(Fo^2^)+(0.0255P)^2^+9.5027P] where P=(Fo^2^+2Fc^2^)/3'
_refine_ls_weighting_scheme calc
_refine_ls_wR_factor_gt 0.0590
_refine_ls_wR_factor_ref 0.0613
_reflns_number_gt 3498
_reflns_number_total 3937
_reflns_threshold_expression >2sigma(I)
_cod_data_source_file ic011000i_7.cif
_cod_data_source_block tmpsi
_cod_database_code 4318007

loop_
_symmetry_equiv_pos_as_xyz
'x, y, z'
'-x+1/2, y+1/2, z'
'x+1/2, -y+1/2, z'
'-x, -y, z'
'-x, -y, -z'
'x-1/2, -y-1/2, -z'
'-x-1/2, y-1/2, -z'
'x, y, -z'

loop_
_atom_site_label
_atom_site_type_symbol
_atom_site_fract_x
_atom_site_fract_y
_atom_site_fract_z
_atom_site_U_iso_or_equiv
_atom_site_adp_type
_atom_site_occupancy
_atom_site_symmetry_multiplicity
_atom_site_calc_flag
_atom_site_refinement_flags
_atom_site_disorder_assembly
_atom_site_disorder_group
Tm1 Tm 0.31397(2) 0.276457(14) 0.5000 0.00383(4) Uani 1 2 d S . .
Tm2 Tm 0.07707(2) 0.099153(14) 0.5000 0.00386(4) Uani 1 2 d S . .
Tm3 Tm 0.09646(2) 0.236864(14) 0.0000 0.00391(4) Uani 1 2 d S . .
Tm4 Tm 0.88337(2) 0.077496(14) 0.0000 0.00437(4) Uani 1 2 d S . .
Mo1 Mo 0.36539(3) 0.084937(18) 0.27177(6) 0.00276(5) Uani 1 1 d . . .
Mo2 Mo 0.59232(4) 0.06836(3) 0.5000 0.00272(6) Uani 1 2 d S . .
Mo3 Mo 0.58389(4) 0.06060(3) 0.0000 0.00290(6) Uani 1 2 d S . .
O1 O 0.2233(3) 0.17516(17) 0.2644(5) 0.0054(4) Uani 1 1 d . . .
O2 O 0.1870(3) 0.36275(18) 0.2401(5) 0.0061(4) Uani 1 1 d . . .
O3 O 0.4584(3) 0.32656(17) 0.2475(5) 0.0052(4) Uani 1 1 d . . .
O4 O 0.4594(4) 0.1646(2) 0.5000 0.0050(5) Uani 1 2 d S . .
O5 O 0.2550(4) 0.0138(2) 0.5000 0.0047(5) Uani 1 2 d S . .
O6 O 0.4508(4) 0.1541(2) 0.0000 0.0047(5) Uani 1 2 d S . .
O7 O 0.2675(4) 0.0238(2) 0.0000 0.0050(5) Uani 1 2 d S . .
O8 O 0.5000 0.5000 0.2471(7) 0.0052(5) Uani 1 2 d S . .

loop_
_atom_site_aniso_label
_atom_site_aniso_U_11
_atom_site_aniso_U_22
_atom_site_aniso_U_33
_atom_site_aniso_U_23
_atom_site_aniso_U_13
_atom_site_aniso_U_12
Tm1 0.00226(7) 0.00317(7) 0.00607(8) 0.000 0.000 -0.00033(5)
Tm2 0.00187(7) 0.00364(7) 0.00607(8) 0.000 0.000 0.00020(5)
Tm3 0.00234(7) 0.00328(7) 0.00609(8) 0.000 0.000 0.00044(5)
Tm4 0.00248(7) 0.00409(7) 0.00654(8) 0.000 0.000 -0.00101(5)
Mo1 0.00120(9) 0.00255(9) 0.00454(10) -0.00010(7) 0.00007(8) 0.00019(7)
Mo2 0.00136(13) 0.00227(13) 0.00452(14) 0.000 0.000 -0.00011(10)
Mo3 0.00112(13) 0.00250(13) 0.00507(15) 0.000 0.000 -0.00011(10)
O1 0.0033(9) 0.0051(8) 0.0077(10) 0.0003(8) -0.0001(8) 0.0016(7)
O2 0.0051(9) 0.0070(9) 0.0064(10) -0.0013(8) 0.0005(8) 0.0031(7)
O3 0.0029(9) 0.0055(9) 0.0072(10) -0.0006(8) 0.0010(8) -0.0003(7)
O4 0.0042(12) 0.0035(12) 0.0073(14) 0.000 0.000 0.0012(10)
O5 0.0033(12) 0.0050(12) 0.0060(13) 0.000 0.000 0.0003(10)
O6 0.0031(12) 0.0046(12) 0.0065(14) 0.000 0.000 0.0012(10)
O7 0.0026(12) 0.0050(12) 0.0073(14) 0.000 0.000 0.0002(10)
O8 0.0056(13) 0.0036(11) 0.0064(14) 0.000 0.000 -0.0001(10)

loop_
_atom_type_symbol
_atom_type_description
_atom_type_scat_dispersion_real
_atom_type_scat_dispersion_imag
_atom_type_scat_source
Tm Tm -0.3139 5.2483 'International Tables Vol C Tables 4.2.6.8 and 6.1.1.4'
Mo Mo -1.6832 0.6857 'International Tables Vol C Tables 4.2.6.8 and 6.1.1.4'
O O 0.0106 0.0060 'International Tables Vol C Tables 4.2.6.8 and 6.1.1.4'

loop_
_geom_angle_atom_site_label_1
_geom_angle_atom_site_label_2
_geom_angle_atom_site_label_3
_geom_angle
_geom_angle_site_symmetry_1
_geom_angle_site_symmetry_3
_geom_angle_publ_flag
O3 Tm1 O3 79.13(15) 8_556 . ?
O3 Tm1 O1 154.70(10) 8_556 . ?
O3 Tm1 O1 99.46(10) . . ?
O3 Tm1 O1 99.46(10) 8_556 8_556 ?
O3 Tm1 O1 154.70(10) . 8_556 ?
O1 Tm1 O1 71.00(15) . 8_556 ?
O3 Tm1 O4 79.27(10) 8_556 . ?
O3 Tm1 O4 79.27(10) . . ?
O1 Tm1 O4 75.68(10) . . ?
O1 Tm1 O4 75.68(10) 8_556 . ?
O3 Tm1 O2 78.28(10) 8_556 8_556 ?
O3 Tm1 O2 124.86(10) . 8_556 ?
O1 Tm1 O2 120.74(10) . 8_556 ?
O1 Tm1 O2 78.74(10) 8_556 8_556 ?
O4 Tm1 O2 142.40(7) . 8_556 ?
O3 Tm1 O2 124.86(10) 8_556 . ?
O3 Tm1 O2 78.28(10) . . ?
O1 Tm1 O2 78.74(10) . . ?
O1 Tm1 O2 120.74(10) 8_556 . ?
O4 Tm1 O2 142.40(7) . . ?
O2 Tm1 O2 74.91(14) 8_556 . ?
O3 Tm1 Mo1 117.02(7) 8_556 . ?
O3 Tm1 Mo1 87.77(7) . . ?
O1 Tm1 Mo1 37.97(7) . . ?
O1 Tm1 Mo1 70.21(7) 8_556 . ?
O4 Tm1 Mo1 37.76(8) . . ?
O2 Tm1 Mo1 146.99(7) 8_556 . ?
O2 Tm1 Mo1 111.57(7) . . ?
O3 Tm1 Mo1 87.77(7) 8_556 8_556 ?
O3 Tm1 Mo1 117.02(7) . 8_556 ?
O1 Tm1 Mo1 70.21(7) . 8_556 ?
O1 Tm1 Mo1 37.97(7) 8_556 8_556 ?
O4 Tm1 Mo1 37.76(8) . 8_556 ?
O2 Tm1 Mo1 111.57(7) 8_556 8_556 ?
O2 Tm1 Mo1 146.99(7) . 8_556 ?
Mo1 Tm1 Mo1 45.565(12) . 8_556 ?
O3 Tm1 Mo2 102.76(7) 8_556 6_566 ?
O3 Tm1 Mo2 102.76(7) . 6_566 ?
O1 Tm1 Mo2 102.17(7) . 6_566 ?
O1 Tm1 Mo2 102.17(7) 8_556 6_566 ?
O4 Tm1 Mo2 177.32(10) . 6_566 ?
O2 Tm1 Mo2 37.47(7) 8_556 6_566 ?
O2 Tm1 Mo2 37.47(7) . 6_566 ?
Mo1 Tm1 Mo2 140.133(10) . 6_566 ?
Mo1 Tm1 Mo2 140.133(10) 8_556 6_566 ?
O3 Tm1 Tm2 40.20(7) 8_556 6_666 ?
O3 Tm1 Tm2 40.20(7) . 6_666 ?
O1 Tm1 Tm2 138.12(7) . 6_666 ?
O1 Tm1 Tm2 138.12(7) 8_556 6_666 ?
O4 Tm1 Tm2 83.84(10) . 6_666 ?
O2 Tm1 Tm2 97.69(7) 8_556 6_666 ?
O2 Tm1 Tm2 97.69(7) . 6_666 ?
Mo1 Tm1 Tm2 112.753(9) . 6_666 ?
Mo1 Tm1 Tm2 112.753(9) 8_556 6_666 ?
Mo2 Tm1 Tm2 98.844(11) 6_566 6_666 ?
O3 Tm1 Tm3 166.71(7) 8_556 . ?
O3 Tm1 Tm3 90.08(7) . . ?
O1 Tm1 Tm3 34.62(7) . . ?
O1 Tm1 Tm3 93.61(7) 8_556 . ?
O4 Tm1 Tm3 106.53(6) . . ?
O2 Tm1 Tm3 102.13(7) 8_556 . ?
O2 Tm1 Tm3 44.13(7) . . ?
Mo1 Tm1 Tm3 69.761(7) . . ?
Mo1 Tm1 Tm3 104.173(9) 8_556 . ?
Mo2 Tm1 Tm3 71.860(7) 6_566 . ?
Tm2 Tm1 Tm3 127.435(5) 6_666 . ?
O3 Tm2 O3 79.29(15) 3_455 6_566 ?
O3 Tm2 O8 75.88(9) 3_455 2_545 ?
O3 Tm2 O8 123.97(8) 6_566 2_545 ?
O3 Tm2 O8 123.97(8) 3_455 6_566 ?
O3 Tm2 O8 75.88(9) 6_566 6_566 ?
O8 Tm2 O8 77.96(16) 2_545 6_566 ?
O3 Tm2 O5 139.78(7) 3_455 . ?
O3 Tm2 O5 139.78(7) 6_566 . ?
O8 Tm2 O5 83.94(8) 2_545 . ?
O8 Tm2 O5 83.94(8) 6_566 . ?
O3 Tm2 O1 117.57(10) 3_455 8_556 ?
O3 Tm2 O1 75.33(10) 6_566 8_556 ?
O8 Tm2 O1 159.64(7) 2_545 8_556 ?
O8 Tm2 O1 103.38(10) 6_566 8_556 ?
O5 Tm2 O1 76.07(10) . 8_556 ?
O3 Tm2 O1 75.33(10) 3_455 . ?
O3 Tm2 O1 117.57(10) 6_566 . ?
O8 Tm2 O1 103.38(10) 2_545 . ?
O8 Tm2 O1 159.64(7) 6_566 . ?
O5 Tm2 O1 76.07(10) . . ?
O1 Tm2 O1 68.28(14) 8_556 . ?
O3 Tm2 Mo1 143.23(7) 3_455 8_556 ?
O3 Tm2 Mo1 107.89(7) 6_566 8_556 ?
O8 Tm2 Mo1 121.921(12) 2_545 8_556 ?
O8 Tm2 Mo1 92.40(4) 6_566 8_556 ?
O5 Tm2 Mo1 37.99(8) . 8_556 ?
O1 Tm2 Mo1 38.20(6) 8_556 8_556 ?
O1 Tm2 Mo1 69.42(7) . 8_556 ?
O3 Tm2 Mo1 107.89(7) 3_455 . ?
O3 Tm2 Mo1 143.23(7) 6_566 . ?
O8 Tm2 Mo1 92.40(4) 2_545 . ?
O8 Tm2 Mo1 121.921(12) 6_566 . ?
O5 Tm2 Mo1 37.99(8) . . ?
O1 Tm2 Mo1 69.42(7) 8_556 . ?
O1 Tm2 Mo1 38.20(6) . . ?
Mo1 Tm2 Mo1 45.532(12) 8_556 . ?
O3 Tm2 Tm1 40.28(7) 3_455 6_566 ?
O3 Tm2 Tm1 40.28(7) 6_566 6_566 ?
O8 Tm2 Tm1 95.758(11) 2_545 6_566 ?
O8 Tm2 Tm1 95.758(11) 6_566 6_566 ?
O5 Tm2 Tm1 179.60(10) . 6_566 ?
O1 Tm2 Tm1 104.25(6) 8_556 6_566 ?
O1 Tm2 Tm1 104.25(6) . 6_566 ?
Mo1 Tm2 Tm1 142.321(8) 8_556 6_566 ?
Mo1 Tm2 Tm1 142.321(8) . 6_566 ?
O3 Tm2 Tm4 37.54(7) 3_455 1_455 ?
O3 Tm2 Tm4 103.50(7) 6_566 1_455 ?
O8 Tm2 Tm4 38.34(5) 2_545 1_455 ?
O8 Tm2 Tm4 103.16(7) 6_566 1_455 ?
O5 Tm2 Tm4 114.90(5) . 1_455 ?
O1 Tm2 Tm4 152.22(7) 8_556 1_455 ?
O1 Tm2 Tm4 88.96(7) . 1_455 ?
Mo1 Tm2 Tm4 147.538(8) 8_556 1_455 ?
Mo1 Tm2 Tm4 102.782(7) . 1_455 ?
Tm1 Tm2 Tm4 64.916(6) 6_566 1_455 ?
O3 Tm2 Tm4 103.50(7) 3_455 1_456 ?
O3 Tm2 Tm4 37.54(7) 6_566 1_456 ?
O8 Tm2 Tm4 103.16(7) 2_545 1_456 ?
O8 Tm2 Tm4 38.34(5) 6_566 1_456 ?
O5 Tm2 Tm4 114.90(5) . 1_456 ?
O1 Tm2 Tm4 88.96(7) 8_556 1_456 ?
O1 Tm2 Tm4 152.22(7) . 1_456 ?
Mo1 Tm2 Tm4 102.782(7) 8_556 1_456 ?
Mo1 Tm2 Tm4 147.538(8) . 1_456 ?
Tm1 Tm2 Tm4 64.916(6) 6_566 1_456 ?
Tm4 Tm2 Tm4 107.094(9) 1_455 1_456 ?
O1 Tm3 O1 83.87(15) . 8 ?
O1 Tm3 O3 127.75(10) . 6_565 ?
O1 Tm3 O3 77.61(10) 8 6_565 ?
O1 Tm3 O3 77.61(10) . 3_455 ?
O1 Tm3 O3 127.75(10) 8 3_455 ?
O3 Tm3 O3 76.43(15) 6_565 3_455 ?
O1 Tm3 O6 136.64(8) . 6_565 ?
O1 Tm3 O6 136.64(8) 8 6_565 ?
O3 Tm3 O6 83.97(10) 6_565 6_565 ?
O3 Tm3 O6 83.97(10) 3_455 6_565 ?
O1 Tm3 O2 76.10(9) . . ?
O1 Tm3 O2 117.38(10) 8 . ?
O3 Tm3 O2 154.74(9) 6_565 . ?
O3 Tm3 O2 104.86(10) 3_455 . ?
O6 Tm3 O2 71.24(10) 6_565 . ?
O1 Tm3 O2 117.38(10) . 8 ?
O1 Tm3 O2 76.10(9) 8 8 ?
O3 Tm3 O2 104.86(10) 6_565 8 ?
O3 Tm3 O2 154.74(9) 3_455 8 ?
O6 Tm3 O2 71.24(10) 6_565 8 ?
O2 Tm3 O2 63.16(14) . 8 ?
O1 Tm3 Mo3 117.40(7) . 6_565 ?
O1 Tm3 Mo3 117.40(7) 8 6_565 ?
O3 Tm3 Mo3 114.52(7) 6_565 6_565 ?
O3 Tm3 Mo3 114.52(7) 3_455 6_565 ?
O6 Tm3 Mo3 39.58(10) 6_565 6_565 ?
O2 Tm3 Mo3 41.37(6) . 6_565 ?
O2 Tm3 Mo3 41.37(6) 8 6_565 ?
O1 Tm3 Tm4 94.60(7) . 1_455 ?
O1 Tm3 Tm4 94.60(7) 8 1_455 ?
O3 Tm3 Tm4 40.24(7) 6_565 1_455 ?
O3 Tm3 Tm4 40.24(7) 3_455 1_455 ?
O6 Tm3 Tm4 96.01(10) 6_565 1_455 ?
O2 Tm3 Tm4 144.91(7) . 1_455 ?
O2 Tm3 Tm4 144.91(7) 8 1_455 ?
Mo3 Tm3 Tm4 135.590(12) 6_565 1_455 ?
O1 Tm3 Tm2 107.38(7) . 1_554 ?
O1 Tm3 Tm2 40.62(7) 8 1_554 ?
O3 Tm3 Tm2 37.21(7) 6_565 1_554 ?
O3 Tm3 Tm2 100.53(7) 3_455 1_554 ?
O6 Tm3 Tm2 114.45(5) 6_565 1_554 ?
O2 Tm3 Tm2 154.48(7) . 1_554 ?
O2 Tm3 Tm2 94.22(7) 8 1_554 ?
Mo3 Tm3 Tm2 127.273(5) 6_565 1_554 ?
Tm4 Tm3 Tm2 60.608(5) 1_455 1_554 ?
O1 Tm3 Tm2 40.62(7) . . ?
O1 Tm3 Tm2 107.38(7) 8 . ?
O3 Tm3 Tm2 100.53(7) 6_565 . ?
O3 Tm3 Tm2 37.21(7) 3_455 . ?
O6 Tm3 Tm2 114.45(5) 6_565 . ?
O2 Tm3 Tm2 94.22(7) . . ?
O2 Tm3 Tm2 154.48(7) 8 . ?
Mo3 Tm3 Tm2 127.273(5) 6_565 . ?
Tm4 Tm3 Tm2 60.608(5) 1_455 . ?
Tm2 Tm3 Tm2 104.635(9) 1_554 . ?
O1 Tm3 Tm1 35.62(7) . . ?
O1 Tm3 Tm1 101.93(7) 8 . ?
O3 Tm3 Tm1 162.13(7) 6_565 . ?
O3 Tm3 Tm1 90.46(7) 3_455 . ?
O6 Tm3 Tm1 106.98(6) 6_565 . ?
O2 Tm3 Tm1 40.48(6) . . ?
O2 Tm3 Tm1 92.20(7) 8 . ?
Mo3 Tm3 Tm1 81.812(7) 6_565 . ?
Tm4 Tm3 Tm1 122.896(5) 1_455 . ?
Tm2 Tm3 Tm1 137.934(8) 1_554 . ?
Tm2 Tm3 Tm1 62.288(5) . . ?
O3 Tm4 O3 78.54(15) 3 6_665 ?
O3 Tm4 O8 124.81(8) 3 6_665 ?
O3 Tm4 O8 77.22(9) 6_665 6_665 ?
O3 Tm4 O8 77.22(9) 3 2_645 ?
O3 Tm4 O8 124.81(8) 6_665 2_645 ?
O8 Tm4 O8 77.46(17) 6_665 2_645 ?
O3 Tm4 O7 137.65(8) 3 5_655 ?
O3 Tm4 O7 137.65(8) 6_665 5_655 ?
O8 Tm4 O7 90.39(8) 6_665 5_655 ?
O8 Tm4 O7 90.39(8) 2_645 5_655 ?
O3 Tm4 O2 111.28(9) 3 6_665 ?
O3 Tm4 O2 73.61(9) 6_665 6_665 ?
O8 Tm4 O2 108.10(10) 6_665 6_665 ?
O8 Tm4 O2 161.50(7) 2_645 6_665 ?
O7 Tm4 O2 72.21(10) 5_655 6_665 ?
O3 Tm4 O2 73.61(9) 3 3 ?
O3 Tm4 O2 111.28(9) 6_665 3 ?
O8 Tm4 O2 161.50(7) 6_665 3 ?
O8 Tm4 O2 108.10(10) 2_645 3 ?
O7 Tm4 O2 72.21(10) 5_655 3 ?
O2 Tm4 O2 61.27(13) 6_665 3 ?
O3 Tm4 Mo3 114.63(7) 3 . ?
O3 Tm4 Mo3 114.63(7) 6_665 . ?
O8 Tm4 Mo3 120.52(4) 6_665 . ?
O8 Tm4 Mo3 120.52(4) 2_645 . ?
O7 Tm4 Mo3 40.11(10) 5_655 . ?
O2 Tm4 Mo3 41.24(6) 6_665 . ?
O2 Tm4 Mo3 41.24(6) 3 . ?
O3 Tm4 Tm3 41.37(7) 3 1_655 ?
O3 Tm4 Tm3 41.37(7) 6_665 1_655 ?
O8 Tm4 Tm3 92.018(9) 6_665 1_655 ?
O8 Tm4 Tm3 92.018(9) 2_645 1_655 ?
O7 Tm4 Tm3 176.91(10) 5_655 1_655 ?
O2 Tm4 Tm3 105.18(6) 6_665 1_655 ?
O2 Tm4 Tm3 105.18(6) 3 1_655 ?
Mo3 Tm4 Tm3 136.801(11) . 1_655 ?
O3 Tm4 Tm4 102.95(7) 3 5_755 ?
O3 Tm4 Tm4 102.95(7) 6_665 5_755 ?
O8 Tm4 Tm4 38.73(8) 6_665 5_755 ?
O8 Tm4 Tm4 38.73(8) 2_645 5_755 ?
O7 Tm4 Tm4 90.50(10) 5_655 5_755 ?
O2 Tm4 Tm4 143.80(6) 6_665 5_755 ?
O2 Tm4 Tm4 143.80(6) 3 5_755 ?
Mo3 Tm4 Tm4 130.613(13) . 5_755 ?
Tm3 Tm4 Tm4 92.587(11) 1_655 5_755 ?
O3 Tm4 Tm2 38.07(7) 3 1_655 ?
O3 Tm4 Tm2 103.36(7) 6_665 1_655 ?
O8 Tm4 Tm2 103.35(7) 6_665 1_655 ?
O8 Tm4 Tm2 39.15(5) 2_645 1_655 ?
O7 Tm4 Tm2 118.94(4) 5_655 1_655 ?
O2 Tm4 Tm2 146.62(6) 6_665 1_655 ?
O2 Tm4 Tm2 90.88(7) 3 1_655 ?
Mo3 Tm4 Tm2 126.315(5) . 1_655 ?
Tm3 Tm4 Tm2 62.316(5) 1_655 1_655 ?
Tm4 Tm4 Tm2 69.571(6) 5_755 1_655 ?
O3 Tm4 Tm2 103.36(7) 3 1_654 ?
O3 Tm4 Tm2 38.07(7) 6_665 1_654 ?
O8 Tm4 Tm2 39.15(5) 6_665 1_654 ?
O8 Tm4 Tm2 103.35(7) 2_645 1_654 ?
O7 Tm4 Tm2 118.94(4) 5_655 1_654 ?
O2 Tm4 Tm2 90.88(6) 6_665 1_654 ?
O2 Tm4 Tm2 146.62(6) 3 1_654 ?
Mo3 Tm4 Tm2 126.315(5) . 1_654 ?
Tm3 Tm4 Tm2 62.316(5) 1_655 1_654 ?
Tm4 Tm4 Tm2 69.571(6) 5_755 1_654 ?
Tm2 Tm4 Tm2 107.094(9) 1_655 1_654 ?
O4 Mo1 O5 102.44(10) . . ?
O4 Mo1 O1 86.99(14) . . ?
O5 Mo1 O1 88.38(13) . . ?
O4 Mo1 O7 169.42(12) . . ?
O5 Mo1 O7 85.72(10) . . ?
O1 Mo1 O7 86.53(13) . . ?
O4 Mo1 O6 86.04(11) . . ?
O5 Mo1 O6 170.00(12) . . ?
O1 Mo1 O6 86.77(13) . . ?
O7 Mo1 O6 85.26(12) . . ?
O4 Mo1 Mo1 51.23(7) . 8_556 ?
O5 Mo1 Mo1 51.54(7) . 8_556 ?
O1 Mo1 Mo1 91.15(8) . 8_556 ?
O7 Mo1 Mo1 137.26(8) . 8_556 ?
O6 Mo1 Mo1 137.26(8) . 8_556 ?
O4 Mo1 Mo2 48.55(11) . . ?
O5 Mo1 Mo2 98.82(9) . . ?
O1 Mo1 Mo2 135.51(8) . . ?
O7 Mo1 Mo2 137.54(11) . . ?
O6 Mo1 Mo2 90.75(10) . . ?
Mo1 Mo1 Mo2 62.008(8) 8_556 . ?
O4 Mo1 Mo2 99.31(9) . 5_656 ?
O5 Mo1 Mo2 48.05(11) . 5_656 ?
O1 Mo1 Mo2 136.40(8) . 5_656 ?
O7 Mo1 Mo2 91.14(10) . 5_656 ?
O6 Mo1 Mo2 136.45(11) . 5_656 ?
Mo1 Mo1 Mo2 62.333(8) 8_556 5_656 ?
Mo2 Mo1 Mo2 63.711(16) . 5_656 ?
O4 Mo1 Mo3 91.40(10) . . ?
O5 Mo1 Mo3 137.18(11) . . ?
O1 Mo1 Mo3 133.15(8) . . ?
O7 Mo1 Mo3 86.96(9) . . ?
O6 Mo1 Mo3 46.45(11) . . ?
Mo1 Mo1 Mo3 123.119(8) 8_556 . ?
Mo2 Mo1 Mo3 61.186(9) . . ?
Mo2 Mo1 Mo3 90.060(14) 5_656 . ?
O4 Mo1 Mo3 138.28(11) . 5_655 ?
O5 Mo1 Mo3 90.36(9) . 5_655 ?
O1 Mo1 Mo3 133.46(8) . 5_655 ?
O7 Mo1 Mo3 47.02(11) . 5_655 ?
O6 Mo1 Mo3 86.65(9) . 5_655 ?
Mo1 Mo1 Mo3 123.070(8) 8_556 5_655 ?
Mo2 Mo1 Mo3 90.590(14) . 5_655 ?
Mo2 Mo1 Mo3 60.790(9) 5_656 5_655 ?
Mo3 Mo1 Mo3 55.400(16) . 5_655 ?
O4 Mo1 Mo1 128.77(7) . 8 ?
O5 Mo1 Mo1 128.46(7) . 8 ?
O1 Mo1 Mo1 88.85(8) . 8 ?
O7 Mo1 Mo1 42.74(8) . 8 ?
O6 Mo1 Mo1 42.74(8) . 8 ?
Mo1 Mo1 Mo1 180.00(2) 8_556 8 ?
Mo2 Mo1 Mo1 117.992(8) . 8 ?
Mo2 Mo1 Mo1 117.667(8) 5_656 8 ?
Mo3 Mo1 Mo1 56.881(8) . 8 ?
Mo3 Mo1 Mo1 56.930(8) 5_655 8 ?
O4 Mo1 Tm1 44.25(11) . . ?
O5 Mo1 Tm1 99.05(9) . . ?
O1 Mo1 Tm1 42.80(8) . . ?
O7 Mo1 Tm1 128.41(11) . . ?
O6 Mo1 Tm1 83.26(9) . . ?
Mo1 Mo1 Tm1 67.217(6) 8_556 . ?
Mo2 Mo1 Tm1 92.792(12) . . ?
Mo2 Mo1 Tm1 129.550(12) 5_656 . ?
Mo3 Mo1 Tm1 118.108(13) . . ?
Mo3 Mo1 Tm1 169.388(13) 5_655 . ?
Mo1 Mo1 Tm1 112.783(6) 8 . ?
O4 Mo2 O5 171.55(16) . 5_656 ?
O4 Mo2 O2 86.97(11) . 6_666 ?
O5 Mo2 O2 87.03(11) 5_656 6_666 ?
O4 Mo2 O2 86.97(11) . 3 ?
O5 Mo2 O2 87.03(11) 5_656 3 ?
O2 Mo2 O2 89.52(16) 6_666 3 ?
O4 Mo2 Mo1 48.11(9) . . ?
O5 Mo2 Mo1 138.19(8) 5_656 . ?
O2 Mo2 Mo1 134.77(9) 6_666 . ?
O2 Mo2 Mo1 92.48(8) 3 . ?
O4 Mo2 Mo1 48.11(9) . 8_556 ?
O5 Mo2 Mo1 138.19(8) 5_656 8_556 ?
O2 Mo2 Mo1 92.48(8) 6_666 8_556 ?
O2 Mo2 Mo1 134.77(9) 3 8_556 ?
Mo1 Mo2 Mo1 55.984(16) . 8_556 ?
O4 Mo2 Mo1 138.39(8) . 4_655 ?
O5 Mo2 Mo1 47.95(8) 5_656 4_655 ?
O2 Mo2 Mo1 134.64(9) 6_666 4_655 ?
O2 Mo2 Mo1 92.79(8) 3 4_655 ?
Mo1 Mo2 Mo1 90.403(14) . 4_655 ?
Mo1 Mo2 Mo1 116.289(16) 8_556 4_655 ?
O4 Mo2 Mo1 138.39(8) . 5_656 ?
O5 Mo2 Mo1 47.95(9) 5_656 5_656 ?
O2 Mo2 Mo1 92.79(8) 6_666 5_656 ?
O2 Mo2 Mo1 134.64(9) 3 5_656 ?
Mo1 Mo2 Mo1 116.289(16) . 5_656 ?
Mo1 Mo2 Mo1 90.403(14) 8_556 5_656 ?
Mo1 Mo2 Mo1 55.334(16) 4_655 5_656 ?
O4 Mo2 Mo3 90.577(14) . . ?
O5 Mo2 Mo3 89.872(14) 5_656 . ?
O2 Mo2 Mo3 137.81(8) 6_666 . ?
O2 Mo2 Mo3 48.29(8) 3 . ?
Mo1 Mo2 Mo3 60.504(12) . . ?
Mo1 Mo2 Mo3 116.422(17) 8_556 . ?
Mo1 Mo2 Mo3 60.252(12) 4_655 . ?
Mo1 Mo2 Mo3 115.540(17) 5_656 . ?
O4 Mo2 Mo3 90.577(14) . 1_556 ?
O5 Mo2 Mo3 89.872(14) 5_656 1_556 ?
O2 Mo2 Mo3 48.29(8) 6_666 1_556 ?
O2 Mo2 Mo3 137.81(8) 3 1_556 ?
Mo1 Mo2 Mo3 116.422(17) . 1_556 ?
Mo1 Mo2 Mo3 60.504(12) 8_556 1_556 ?
Mo1 Mo2 Mo3 115.540(17) 4_655 1_556 ?
Mo1 Mo2 Mo3 60.252(12) 5_656 1_556 ?
Mo3 Mo2 Mo3 173.86(2) . 1_556 ?
O4 Mo2 Mo2 94.76(11) . 5_656 ?
O5 Mo2 Mo2 93.69(11) 5_656 5_656 ?
O2 Mo2 Mo2 135.24(8) 6_666 5_656 ?
O2 Mo2 Mo2 135.24(8) 3 5_656 ?
Mo1 Mo2 Mo2 58.639(14) . 5_656 ?
Mo1 Mo2 Mo2 58.639(14) 8_556 5_656 ?
Mo1 Mo2 Mo2 57.649(14) 4_655 5_656 ?
Mo1 Mo2 Mo2 57.649(14) 5_656 5_656 ?
Mo3 Mo2 Mo2 86.945(12) . 5_656 ?
Mo3 Mo2 Mo2 86.945(12) 1_556 5_656 ?
O4 Mo2 Tm1 86.84(11) . 6_666 ?
O5 Mo2 Tm1 84.71(11) 5_656 6_666 ?
O2 Mo2 Tm1 44.77(8) 6_666 6_666 ?
O2 Mo2 Tm1 44.77(8) 3 6_666 ?
Mo1 Mo2 Tm1 122.693(14) . 6_666 ?
Mo1 Mo2 Tm1 122.693(14) 8_556 6_666 ?
Mo1 Mo2 Tm1 121.010(15) 4_655 6_666 ?
Mo1 Mo2 Tm1 121.010(15) 5_656 6_666 ?
Mo3 Mo2 Tm1 93.045(12) . 6_666 ?
Mo3 Mo2 Tm1 93.045(12) 1_556 6_666 ?
Mo2 Mo2 Tm1 178.40(2) 5_656 6_666 ?
O6 Mo3 O7 173.94(16) . 5_655 ?
O6 Mo3 O2 86.92(12) . 3 ?
O7 Mo3 O2 88.42(12) 5_655 3 ?
O6 Mo3 O2 86.92(12) . 6_665 ?
O7 Mo3 O2 88.42(12) 5_655 6_665 ?
O2 Mo3 O2 79.47(16) 3 6_665 ?
O6 Mo3 Mo3 93.18(11) . 5_655 ?
O7 Mo3 Mo3 92.88(11) 5_655 5_655 ?
O2 Mo3 Mo3 140.26(8) 3 5_655 ?
O2 Mo3 Mo3 140.26(8) 6_665 5_655 ?
O6 Mo3 Mo1 47.89(8) . 8 ?
O7 Mo3 Mo1 136.04(7) 5_655 8 ?
O2 Mo3 Mo1 134.28(8) 3 8 ?
O2 Mo3 Mo1 89.97(8) 6_665 8 ?
Mo3 Mo3 Mo1 62.373(15) 5_655 8 ?
O6 Mo3 Mo1 47.89(8) . . ?
O7 Mo3 Mo1 136.04(7) 5_655 . ?
O2 Mo3 Mo1 89.97(8) 3 . ?
O2 Mo3 Mo1 134.28(8) 6_665 . ?
Mo3 Mo3 Mo1 62.373(15) 5_655 . ?
Mo1 Mo3 Mo1 66.239(16) 8 . ?
O6 Mo3 Mo1 136.16(7) . 5_655 ?
O7 Mo3 Mo1 47.76(7) 5_655 5_655 ?
O2 Mo3 Mo1 135.63(8) 3 5_655 ?
O2 Mo3 Mo1 90.98(8) 6_665 5_655 ?
Mo3 Mo3 Mo1 62.228(15) 5_655 5_655 ?
Mo1 Mo3 Mo1 88.371(14) 8 5_655 ?
Mo1 Mo3 Mo1 124.600(16) . 5_655 ?
O6 Mo3 Mo1 136.16(7) . 4_655 ?
O7 Mo3 Mo1 47.76(7) 5_655 4_655 ?
O2 Mo3 Mo1 90.98(8) 3 4_655 ?
O2 Mo3 Mo1 135.63(8) 6_665 4_655 ?
Mo3 Mo3 Mo1 62.228(15) 5_655 4_655 ?
Mo1 Mo3 Mo1 124.600(16) 8 4_655 ?
Mo1 Mo3 Mo1 88.371(14) . 4_655 ?
Mo1 Mo3 Mo1 66.139(16) 5_655 4_655 ?
O6 Mo3 Mo2 89.469(14) . . ?
O7 Mo3 Mo2 90.209(14) 5_655 . ?
O2 Mo3 Mo2 47.21(8) 3 . ?
O2 Mo3 Mo2 126.68(8) 6_665 . ?
Mo3 Mo3 Mo2 93.051(12) 5_655 . ?
Mo1 Mo3 Mo2 124.462(17) 8 . ?
Mo1 Mo3 Mo2 58.309(12) . . ?
Mo1 Mo3 Mo2 125.035(17) 5_655 . ?
Mo1 Mo3 Mo2 58.958(12) 4_655 . ?
O6 Mo3 Mo2 89.469(14) . 1_554 ?
O7 Mo3 Mo2 90.209(14) 5_655 1_554 ?
O2 Mo3 Mo2 126.68(8) 3 1_554 ?
O2 Mo3 Mo2 47.21(8) 6_665 1_554 ?
Mo3 Mo3 Mo2 93.051(12) 5_655 1_554 ?
Mo1 Mo3 Mo2 58.309(12) 8 1_554 ?
Mo1 Mo3 Mo2 124.462(17) . 1_554 ?
Mo1 Mo3 Mo2 58.958(12) 5_655 1_554 ?
Mo1 Mo3 Mo2 125.035(17) 4_655 1_554 ?
Mo2 Mo3 Mo2 173.86(2) . 1_554 ?
O6 Mo3 Tm4 129.03(11) . . ?
O7 Mo3 Tm4 44.91(11) 5_655 . ?
O2 Mo3 Tm4 55.80(8) 3 . ?
O2 Mo3 Tm4 55.80(8) 6_665 . ?
Mo3 Mo3 Tm4 137.79(2) 5_655 . ?
Mo1 Mo3 Tm4 144.296(10) 8 . ?
Mo1 Mo3 Tm4 144.296(10) . . ?
Mo1 Mo3 Tm4 82.945(12) 5_655 . ?
Mo1 Mo3 Tm4 82.945(12) 4_655 . ?
Mo2 Mo3 Tm4 87.985(12) . . ?
Mo2 Mo3 Tm4 87.985(12) 1_554 . ?
Mo1 O1 Tm3 138.66(15) . . ?
Mo1 O1 Tm1 99.24(11) . . ?
Tm3 O1 Tm1 109.76(11) . . ?
Mo1 O1 Tm2 96.83(11) . . ?
Tm3 O1 Tm2 101.53(11) . . ?
Tm1 O1 Tm2 107.58(12) . . ?
Mo2 O2 Mo3 84.50(10) 6_566 6_565 ?
Mo2 O2 Tm1 97.76(12) 6_566 . ?
Mo3 O2 Tm1 176.96(15) 6_565 . ?
Mo2 O2 Tm3 126.10(13) 6_566 . ?
Mo3 O2 Tm3 84.86(10) 6_565 . ?
Tm1 O2 Tm3 95.39(10) . . ?
Mo2 O2 Tm4 123.54(13) 6_566 6_565 ?
Mo3 O2 Tm4 82.96(10) 6_565 6_565 ?
Tm1 O2 Tm4 94.08(10) . 6_565 ?
Tm3 O2 Tm4 107.21(10) . 6_565 ?
Tm4 O3 Tm2 104.38(11) 6_565 6_666 ?
Tm4 O3 Tm1 113.43(12) 6_565 . ?
Tm2 O3 Tm1 99.51(11) 6_666 . ?
Tm4 O3 Tm3 98.38(11) 6_565 6_665 ?
Tm2 O3 Tm3 105.09(11) 6_666 6_665 ?
Tm1 O3 Tm3 133.06(13) . 6_665 ?
Mo1 O4 Mo1 77.55(14) . 8_556 ?
Mo1 O4 Mo2 83.34(13) . . ?
Mo1 O4 Mo2 83.34(13) 8_556 . ?
Mo1 O4 Tm1 97.99(14) . . ?
Mo1 O4 Tm1 97.99(14) 8_556 . ?
Mo2 O4 Tm1 178.3(2) . . ?
Mo1 O5 Mo1 76.91(14) 8_556 . ?
Mo1 O5 Mo2 84.00(14) 8_556 5_656 ?
Mo1 O5 Mo2 84.00(14) . 5_656 ?
Mo1 O5 Tm2 98.46(14) 8_556 . ?
Mo1 O5 Tm2 98.46(14) . . ?
Mo2 O5 Tm2 176.8(2) 5_656 . ?
Mo3 O6 Mo1 85.66(13) . 8 ?
Mo3 O6 Mo1 85.66(13) . . ?
Mo1 O6 Mo1 94.52(16) 8 . ?
Mo3 O6 Tm3 94.22(15) . 6_665 ?
Mo1 O6 Tm3 132.70(8) 8 6_665 ?
Mo1 O6 Tm3 132.70(8) . 6_665 ?
Mo3 O7 Mo1 85.22(13) 5_655 . ?
Mo3 O7 Mo1 85.22(13) 5_655 8 ?
Mo1 O7 Mo1 94.53(16) . 8 ?
Mo3 O7 Tm4 94.98(15) 5_655 5_655 ?
Mo1 O7 Tm4 132.70(8) . 5_655 ?
Mo1 O7 Tm4 132.70(8) 8 5_655 ?
Tm4 O8 Tm4 102.54(17) 6_565 2_655 ?
Tm4 O8 Tm2 124.783(8) 6_565 2 ?
Tm4 O8 Tm2 102.514(8) 2_655 2 ?
Tm4 O8 Tm2 102.514(8) 6_565 6_666 ?
Tm4 O8 Tm2 124.783(8) 2_655 6_666 ?
Tm2 O8 Tm2 102.04(16) 2 6_666 ?

loop_
_geom_bond_atom_site_label_1
_geom_bond_atom_site_label_2
_geom_bond_distance
_geom_bond_site_symmetry_2
_geom_bond_publ_flag
Tm1 O3 2.231(3) 8_556 ?
Tm1 O3 2.231(3) . ?
Tm1 O1 2.283(3) . ?
Tm1 O1 2.283(3) 8_556 ?
Tm1 O4 2.337(4) . ?
Tm1 O2 2.406(3) 8_556 ?
Tm1 O2 2.406(3) . ?
Tm1 Mo1 3.3171(4) . ?
Tm1 Mo1 3.3171(4) 8_556 ?
Tm1 Mo2 3.3843(5) 6_566 ?
Tm1 Tm2 3.4029(3) 6_666 ?
Tm1 Tm3 3.6891(2) . ?
Tm2 O3 2.227(3) 3_455 ?
Tm2 O3 2.227(3) 6_566 ?
Tm2 O8 2.262(3) 2_545 ?
Tm2 O8 2.262(3) 6_566 ?
Tm2 O5 2.312(4) . ?
Tm2 O1 2.363(3) 8_556 ?
Tm2 O1 2.363(3) . ?
Tm2 Mo1 3.3194(4) 8_556 ?
Tm2 Mo1 3.3194(4) . ?
Tm2 Tm1 3.4029(3) 6_566 ?
Tm2 Tm4 3.4986(2) 1_455 ?
Tm2 Tm4 3.4986(2) 1_456 ?
Tm3 O1 2.227(3) . ?
Tm3 O1 2.227(3) 8 ?
Tm3 O3 2.252(3) 6_565 ?
Tm3 O3 2.252(3) 3_455 ?
Tm3 O6 2.305(4) 6_565 ?
Tm3 O2 2.580(3) . ?
Tm3 O2 2.580(3) 8 ?
Tm3 Mo3 3.1853(5) 6_565 ?
Tm3 Tm4 3.3706(4) 1_455 ?
Tm3 Tm2 3.5558(2) 1_554 ?
Tm4 O3 2.201(3) 3 ?
Tm4 O3 2.201(3) 6_665 ?
Tm4 O8 2.223(3) 6_665 ?
Tm4 O8 2.223(3) 2_645 ?
Tm4 O7 2.255(4) 5_655 ?
Tm4 O2 2.652(3) 6_665 ?
Tm4 O2 2.652(3) 3 ?
Tm4 Mo3 3.1819(5) . ?
Tm4 Tm3 3.3706(4) 1_655 ?
Tm4 Tm4 3.4684(5) 5_755 ?
Tm4 Tm2 3.4986(2) 1_655 ?
Tm4 Tm2 3.4986(2) 1_654 ?
Mo1 O4 2.051(3) . ?
Mo1 O5 2.065(3) . ?
Mo1 O1 2.067(3) . ?
Mo1 O7 2.083(3) . ?
Mo1 O6 2.083(3) . ?
Mo1 Mo1 2.5690(7) 8_556 ?
Mo1 Mo2 2.7368(5) . ?
Mo1 Mo2 2.7663(5) 5_656 ?
Mo1 Mo3 2.7995(5) . ?
Mo1 Mo3 2.8032(5) 5_655 ?
Mo1 Mo1 3.0592(7) 8 ?
Mo2 O4 2.065(4) . ?
Mo2 O5 2.069(4) 5_656 ?
Mo2 O2 2.078(3) 6_666 ?
Mo2 O2 2.078(3) 3 ?
Mo2 Mo1 2.7368(5) 8_556 ?
Mo2 Mo1 2.7663(5) 4_655 ?
Mo2 Mo1 2.7663(5) 5_656 ?
Mo2 Mo3 2.81815(10) . ?
Mo2 Mo3 2.81815(10) 1_556 ?
Mo2 Mo2 2.9045(8) 5_656 ?
Mo2 Tm1 3.3843(5) 6_666 ?
Mo3 O6 2.035(4) . ?
Mo3 O7 2.058(4) 5_655 ?
Mo3 O2 2.114(3) 3 ?
Mo3 O2 2.114(3) 6_665 ?
Mo3 Mo3 2.6044(8) 5_655 ?
Mo3 Mo1 2.7995(5) 8 ?
Mo3 Mo1 2.8032(5) 5_655 ?
Mo3 Mo1 2.8032(5) 4_655 ?
Mo3 Mo2 2.81815(10) 1_554 ?
O2 Mo2 2.078(3) 6_566 ?
O2 Mo3 2.114(3) 6_565 ?
O2 Tm4 2.652(3) 6_565 ?
O3 Tm4 2.201(3) 6_565 ?
O3 Tm2 2.227(3) 6_666 ?
O3 Tm3 2.252(3) 6_665 ?
O4 Mo1 2.051(3) 8_556 ?
O5 Mo1 2.065(3) 8_556 ?
O5 Mo2 2.069(4) 5_656 ?
O6 Mo1 2.083(3) 8 ?
O6 Tm3 2.305(4) 6_665 ?
O7 Mo3 2.058(4) 5_655 ?
O7 Mo1 2.083(3) 8 ?
O7 Tm4 2.255(4) 5_655 ?
O8 Tm4 2.223(3) 6_565 ?
O8 Tm4 2.223(3) 2_655 ?
O8 Tm2 2.262(3) 2 ?
O8 Tm2 2.262(3) 6_666 ?
